data_7109528
loop_
_publ_author_name
'Xingtang Rao'
'Jianfeng Cai'
'Jiancan Yu'
'Yabing He'
'Chuande Wu'
'Wei Zhou'
'Taner Yildirim'
'Banglin Chen'
'Guodong Qian'

_publ_section_title
;
 A microporous metal-organic framework with both open metal and Lewis
 basic pyridyl sites for high C2H2 and CH4 storage at room temperature
;
_journal_name_full Chem.Commun.
_journal_page_first 6719
_journal_paper_doi 10.1039/c3cc41866a
_journal_volume 49
_journal_year 2013
_chemical_formula_sum 'C63 H39 Cu6 N3 O30'
_chemical_formula_weight 1699.21
_chemical_name_systematic
;
?
;
_space_group_IT_number 166
_symmetry_cell_setting hexagonal
_symmetry_space_group_name_Hall '-R 3 2"'
_symmetry_space_group_name_H-M 'R -3 m :H'
_atom_sites_solution_hydrogens geom
_atom_sites_solution_primary direct
_atom_sites_solution_secondary difmap
_audit_creation_method SHELXL-97
_cell_angle_alpha 90.00
_cell_angle_beta 90.00
_cell_angle_gamma 120.00
_cell_formula_units_Z 3
_cell_length_a 18.8163(13)
_cell_length_b 18.8163(13)
_cell_length_c 38.079(4)
_cell_measurement_reflns_used 8052
_cell_measurement_temperature 293(2)
_cell_measurement_theta_max 25.06
_cell_measurement_theta_min 3.75
_cell_volume 11675.7(17)
_computing_cell_refinement 'CrysAlisPro (Oxford Diffraction Ltd., 2010)'
_computing_data_collection 'CrysAlisPro (Oxford Diffraction Ltd., 2010)'
_computing_data_reduction 'CrysAlisPro (Oxford Diffraction Ltd., 2010)'
_computing_structure_refinement 'SHELXL-97 (Sheldrick, 1997)'
_computing_structure_solution 'SHELXS-97 (Sheldrick, 1990)'
_diffrn_ambient_temperature 293(2)
_diffrn_detector_area_resol_mean 10.3592
_diffrn_measured_fraction_theta_full 0.987
_diffrn_measured_fraction_theta_max 0.987
_diffrn_measurement_device_type 'Xcalibur, Atlas, Gemini ultra'
_diffrn_measurement_method '\w scans'
_diffrn_radiation_monochromator graphite
_diffrn_radiation_source 'fine-focus sealed tube'
_diffrn_radiation_type MoK\a
_diffrn_radiation_wavelength 0.71073
_diffrn_reflns_av_R_equivalents 0.1711
_diffrn_reflns_av_sigmaI/netI 0.1475
_diffrn_reflns_limit_h_max 18
_diffrn_reflns_limit_h_min -20
_diffrn_reflns_limit_k_max 22
_diffrn_reflns_limit_k_min -10
_diffrn_reflns_limit_l_max 36
_diffrn_reflns_limit_l_min -45
_diffrn_reflns_number 8052
_diffrn_reflns_theta_full 25.06
_diffrn_reflns_theta_max 25.06
_diffrn_reflns_theta_min 3.75
_diffrn_standards_interval_count none
_diffrn_standards_interval_time none
_diffrn_standards_number none
_exptl_absorpt_coefficient_mu 0.844
_exptl_absorpt_correction_T_max 0.831
_exptl_absorpt_correction_T_min 0.730
_exptl_absorpt_correction_type empirical
_exptl_absorpt_process_details CrysAlisPro
_exptl_crystal_colour block
_exptl_crystal_density_diffrn 0.725
_exptl_crystal_density_method 'not measured'
_exptl_crystal_description green
_exptl_crystal_F_000 2556
_exptl_crystal_size_max 0.45
_exptl_crystal_size_mid 0.32
_exptl_crystal_size_min 0.22
_platon_squeeze_details
;
;
_refine_diff_density_max 1.035
_refine_diff_density_min -0.606
_refine_diff_density_rms 0.110
_refine_ls_extinction_method none
_refine_ls_goodness_of_fit_ref 1.086
_refine_ls_hydrogen_treatment constr
_refine_ls_matrix_type full
_refine_ls_number_parameters 94
_refine_ls_number_reflns 2502
_refine_ls_number_restraints 0
_refine_ls_restrained_S_all 1.086
_refine_ls_R_factor_all 0.1297
_refine_ls_R_factor_gt 0.0935
_refine_ls_shift/su_max 0.000
_refine_ls_shift/su_mean 0.000
_refine_ls_structure_factor_coef Fsqd
_refine_ls_weighting_details 'calc w=1/[\s^2^(Fo^2^)+(0.0813P)^2^+12.3550P] where P=(Fo^2^+2Fc^2^)/3'
_refine_ls_weighting_scheme calc
_refine_ls_wR_factor_gt 0.2063
_refine_ls_wR_factor_ref 0.2233
_reflns_number_gt 1566
_reflns_number_total 2502
_reflns_threshold_expression >2sigma(I)
_cod_data_source_file c3cc41866a.txt
_cod_data_source_block New
_cod_original_cell_volume 11675.7(16)
_cod_original_sg_symbol_H-M R-3m
_cod_database_code 7109528

loop_
_symmetry_equiv_pos_as_xyz
'x, y, z'
'-y, x-y, z'
'-x+y, -x, z'
'y, x, -z'
'x-y, -y, -z'
'-x, -x+y, -z'
'x+2/3, y+1/3, z+1/3'
'-y+2/3, x-y+1/3, z+1/3'
'-x+y+2/3, -x+1/3, z+1/3'
'y+2/3, x+1/3, -z+1/3'
'x-y+2/3, -y+1/3, -z+1/3'
'-x+2/3, -x+y+1/3, -z+1/3'
'x+1/3, y+2/3, z+2/3'
'-y+1/3, x-y+2/3, z+2/3'
'-x+y+1/3, -x+2/3, z+2/3'
'y+1/3, x+2/3, -z+2/3'
'x-y+1/3, -y+2/3, -z+2/3'
'-x+1/3, -x+y+2/3, -z+2/3'
'-x, -y, -z'
'y, -x+y, -z'
'x-y, x, -z'
'-y, -x, z'
'-x+y, y, z'
'x, x-y, z'
'-x+2/3, -y+1/3, -z+1/3'
'y+2/3, -x+y+1/3, -z+1/3'
'x-y+2/3, x+1/3, -z+1/3'
'-y+2/3, -x+1/3, z+1/3'
'-x+y+2/3, y+1/3, z+1/3'
'x+2/3, x-y+1/3, z+1/3'
'-x+1/3, -y+2/3, -z+2/3'
'y+1/3, -x+y+2/3, -z+2/3'
'x-y+1/3, x+2/3, -z+2/3'
'-y+1/3, -x+2/3, z+2/3'
'-x+y+1/3, y+2/3, z+2/3'
'x+1/3, x-y+2/3, z+2/3'

loop_
_atom_site_label
_atom_site_type_symbol
_atom_site_fract_x
_atom_site_fract_y
_atom_site_fract_z
_atom_site_U_iso_or_equiv
_atom_site_adp_type
_atom_site_occupancy
_atom_site_symmetry_multiplicity
_atom_site_calc_flag
_atom_site_refinement_flags
_atom_site_disorder_group
Cu1 Cu 0.04598(5) 0.52299(3) 0.02875(2) 0.0336(4) Uani 1 2 d S .
O1 O 0.1115(2) 0.4830(3) 0.00459(10) 0.0508(11) Uani 1 1 d . .
O2 O 0.0319(2) 0.4446(3) -0.04409(10) 0.0495(11) Uani 1 1 d . .
O3 O 0.1083(6) 0.5541(3) 0.07814(19) 0.105(3) Uani 1 2 d S .
C1 C 0.0945(3) 0.4555(4) -0.02616(17) 0.0505(16) Uani 1 1 d . .
C2 C 0.1531(4) 0.4337(4) -0.04347(14) 0.0479(15) Uani 1 1 d . .
C3 C 0.2244(3) 0.4488(5) -0.0265(2) 0.046(2) Uani 1 2 d S .
H3A H 0.2346 0.4692 -0.0037 0.055 Uiso 1 2 calc SR .
C4 C 0.1386(4) 0.4047(4) -0.07814(15) 0.0544(16) Uani 1 1 d . .
H4A H 0.0913 0.3960 -0.0897 0.065 Uiso 1 1 calc R .
C5 C 0.1944(3) 0.3889(7) -0.0954(2) 0.065(3) Uani 1 2 d S .
C6 C 0.1810(4) 0.3620(7) -0.1327(3) 0.068(3) Uani 1 2 d S .
C7 C 0.1028(11) 0.3119(14) -0.1443(3) 0.086(5) Uani 0.38 1 d P .
N1 N 0.1028(11) 0.3119(14) -0.1443(3) 0.086(5) Uani 0.13 1 d P .
C7' C 0.1391(12) 0.3851(16) -0.1542(5) 0.101(7) Uani 0.38 1 d P 1
N1' N 0.1391(12) 0.3851(16) -0.1542(5) 0.101(7) Uani 0.13 1 d P 1

loop_
_atom_site_aniso_label
_atom_site_aniso_U_11
_atom_site_aniso_U_22
_atom_site_aniso_U_33
_atom_site_aniso_U_23
_atom_site_aniso_U_13
_atom_site_aniso_U_12
Cu1 0.0276(5) 0.0422(5) 0.0261(6) -0.00071(18) -0.0014(4) 0.0138(3)
O1 0.046(2) 0.079(3) 0.038(2) -0.012(2) -0.0054(19) 0.040(2)
O2 0.040(2) 0.071(3) 0.037(2) -0.016(2) -0.0006(19) 0.028(2)
O3 0.126(7) 0.125(5) 0.065(5) -0.032(2) -0.064(5) 0.063(4)
C1 0.029(3) 0.060(4) 0.054(4) 0.001(3) 0.003(3) 0.015(3)
C2 0.046(3) 0.066(4) 0.036(3) -0.002(3) 0.003(3) 0.032(3)
C3 0.042(3) 0.063(5) 0.039(4) -0.006(4) -0.003(2) 0.032(3)
C4 0.041(3) 0.085(5) 0.044(3) -0.015(3) -0.013(3) 0.036(4)
C5 0.050(4) 0.113(9) 0.053(6) -0.035(6) -0.017(3) 0.056(4)
C6 0.055(4) 0.115(9) 0.055(6) -0.043(6) -0.022(3) 0.057(4)
C7 0.101(13) 0.151(17) 0.027(7) -0.032(9) -0.006(8) 0.078(13)
N1 0.101(13) 0.151(17) 0.027(7) -0.032(9) -0.006(8) 0.078(13)
C7' 0.092(13) 0.19(2) 0.081(13) -0.028(14) -0.021(10) 0.115(16)
N1' 0.092(13) 0.19(2) 0.081(13) -0.028(14) -0.021(10) 0.115(16)

loop_
_atom_type_symbol
_atom_type_description
_atom_type_scat_dispersion_real
_atom_type_scat_dispersion_imag
_atom_type_scat_source
C C 0.0033 0.0016 'International Tables Vol C Tables 4.2.6.8 and 6.1.1.4'
H H 0.0000 0.0000 'International Tables Vol C Tables 4.2.6.8 and 6.1.1.4'
N N 0.0061 0.0033 'International Tables Vol C Tables 4.2.6.8 and 6.1.1.4'
O O 0.0106 0.0060 'International Tables Vol C Tables 4.2.6.8 and 6.1.1.4'
Cu Cu 0.3201 1.2651 'International Tables Vol C Tables 4.2.6.8 and 6.1.1.4'

loop_
_geom_angle_atom_site_label_1
_geom_angle_atom_site_label_2
_geom_angle_atom_site_label_3
_geom_angle
_geom_angle_site_symmetry_1
_geom_angle_site_symmetry_3
O2 Cu1 O2 87.7(3) 19_565 6
O2 Cu1 O1 168.49(16) 19_565 .
O2 Cu1 O1 90.82(19) 6 .
O2 Cu1 O1 90.82(19) 19_565 24_565
O2 Cu1 O1 168.49(16) 6 24_565
O1 Cu1 O1 88.3(3) . 24_565
O2 Cu1 O3 92.6(2) 19_565 .
O2 Cu1 O3 92.6(2) 6 .
O1 Cu1 O3 98.9(2) . .
O1 Cu1 O3 98.9(2) 24_565 .
O2 Cu1 Cu1 83.05(12) 19_565 19_565
O2 Cu1 Cu1 83.05(12) 6 19_565
O1 Cu1 Cu1 85.44(11) . 19_565
O1 Cu1 Cu1 85.44(11) 24_565 19_565
O3 Cu1 Cu1 174.0(3) . 19_565
C1 O1 Cu1 121.0(4) . .
C1 O2 Cu1 124.5(4) . 19_565
O1 C1 O2 125.9(5) . .
O1 C1 C2 116.7(5) . .
O2 C1 C2 117.4(5) . .
C3 C2 C4 119.9(6) . .
C3 C2 C1 120.4(5) . .
C4 C2 C1 119.4(5) . .
C2 C3 C2 120.2(7) 23 .
C5 C4 C2 120.5(6) . .
C4 C5 C4 119.0(8) 23 .
C4 C5 C6 120.4(4) 23 .
C4 C5 C6 120.4(4) . .
N1' C6 C7' 0.0(17) 23 23
N1' C6 C7' 96.2(19) 23 .
C7' C6 C7' 96.2(19) 23 .
N1' C6 N1 54.8(11) 23 23
C7' C6 N1 54.8(11) 23 23
C7' C6 N1 121.0(11) . 23
N1' C6 C7 54.8(11) 23 23
C7' C6 C7 54.8(11) 23 23
C7' C6 C7 121.0(11) . 23
N1 C6 C7 0.0(15) 23 23
N1' C6 C7 121.0(11) 23 .
C7' C6 C7 121.0(11) 23 .
C7' C6 C7 54.8(11) . .
N1 C6 C7 94.2(17) 23 .
C7 C6 C7 94.2(17) 23 .
N1' C6 C5 119.9(10) 23 .
C7' C6 C5 119.9(10) 23 .
C7' C6 C5 119.9(9) . .
N1 C6 C5 119.1(8) 23 .
C7 C6 C5 119.1(8) 23 .
C7 C6 C5 119.1(8) . .
C7' C7 C6 62.0(13) . .
C7' C7 N1' 93(2) . 17_554
C6 C7 N1' 121.1(15) . 17_554
C7' C7 C7' 93(2) . 17_554
C6 C7 C7' 121.1(15) . 17_554
N1' C7 C7' 0.0(5) 17_554 17_554
C7' C7 C7 50.1(13) . 17_554
C6 C7 C7 94.2(15) . 17_554
N1' C7 C7 42.7(11) 17_554 17_554
C7' C7 C7 42.7(11) 17_554 17_554
C7' C7 N1 50.1(13) . 17_554
C6 C7 N1 94.2(15) . 17_554
N1' C7 N1 42.7(11) 17_554 17_554
C7' C7 N1 42.7(11) 17_554 17_554
C7 C7 N1 0.0(13) 17_554 17_554
C7' C7 C7 90.3(12) . 23
C6 C7 C7 42.9(9) . 23
N1' C7 C7 90.2(10) 17_554 23
C7' C7 C7 90.2(10) 17_554 23
C7 C7 C7 89.996(2) 17_554 23
N1 C7 C7 89.996(2) 17_554 23
C7 C7' C6 63.1(14) . .
C7 C7' N1 87(2) . 17_554
C6 C7' N1 118.0(17) . 17_554
C7 C7' C7 87(2) . 17_554
C6 C7' C7 118.0(17) . 17_554
N1 C7' C7 0.0(18) 17_554 17_554
C7 C7' N1' 46.9(13) . 17_554
C6 C7' N1' 93.2(17) . 17_554
N1 C7' N1' 40.2(10) 17_554 17_554
C7 C7' N1' 40.2(10) 17_554 17_554
C7 C7' C7' 46.9(13) . 17_554
C6 C7' C7' 93.2(17) . 17_554
N1 C7' C7' 40.2(10) 17_554 17_554
C7 C7' C7' 40.2(10) 17_554 17_554
N1' C7' C7' 0.0(13) 17_554 17_554
C7 C7' C7' 89.7(12) . 23
C6 C7' C7' 41.9(9) . 23
N1 C7' C7' 89.8(10) 17_554 23
C7 C7' C7' 89.8(10) 17_554 23
N1' C7' C7' 89.997(2) 17_554 23
C7' C7' C7' 89.997(2) 17_554 23

loop_
_geom_bond_atom_site_label_1
_geom_bond_atom_site_label_2
_geom_bond_distance
_geom_bond_site_symmetry_2
Cu1 O2 1.936(4) 19_565
Cu1 O2 1.937(4) 6
Cu1 O1 1.965(4) .
Cu1 O1 1.965(4) 24_565
Cu1 O3 2.137(6) .
Cu1 Cu1 2.6531(17) 19_565
O1 C1 1.255(7) .
O2 C1 1.287(7) .
O2 Cu1 1.937(4) 19_565
C1 C2 1.508(8) .
C2 C3 1.384(7) .
C2 C4 1.402(8) .
C3 C2 1.384(7) 23
C4 C5 1.393(7) .
C5 C4 1.393(7) 23
C5 C6 1.485(13) .
C6 N1' 1.351(18) 23
C6 C7' 1.351(18) 23
C6 C7' 1.351(18) .
C6 N1 1.364(19) 23
C6 C7 1.364(19) 23
C6 C7 1.364(19) .
C7 C7' 1.25(3) .
C7 N1' 1.414(17) 17_554
C7 C7' 1.414(17) 17_554
C7 C7 1.84(3) 17_554
C7 N1 1.84(3) 17_554
C7 C7 2.00(4) 23
C7' N1 1.414(17) 17_554
C7' C7 1.414(17) 17_554
C7' N1' 1.93(4) 17_554
C7' C7' 1.93(4) 17_554
C7' C7' 2.01(3) 23

loop_
_platon_squeeze_void_nr
_platon_squeeze_void_average_x
_platon_squeeze_void_average_y
_platon_squeeze_void_average_z
_platon_squeeze_void_volume
_platon_squeeze_void_count_electrons
_platon_squeeze_void_content
1 -0.049 -0.033 -0.002 8241 1447 ' '
